data_7219745
loop_
_publ_author_name
'Ou, Yan-Jun'
'Ding, Yu-Jia'
'Hong, Xu-Jia'
'Wei, Qin'
'Zheng, Zhi-Peng'
'Long, Yuhua'
'Cai, Prof. Yue-Peng'
'Yao, Xiangdong'

_publ_section_title
;
 A series of temperature-dependent CdII-complexes containing an important
 family of N-rich heterocycles from in situ conversion of pyridine-type
 Schiff base
;
_journal_name_full 'RSC Adv.'
_journal_paper_doi 10.1039/C4RA16198J
_journal_year 2015
_chemical_formula_sum 'C50 H42 Cd2 Cl2 N12 O4'
_chemical_formula_weight 1170.66
_chemical_name_systematic
; 
 ? 
;
_space_group_IT_number 2
_symmetry_cell_setting triclinic
_symmetry_space_group_name_Hall '-P 1'
_symmetry_space_group_name_H-M 'P -1'
_atom_sites_solution_hydrogens geom
_atom_sites_solution_primary direct
_atom_sites_solution_secondary difmap
_audit_creation_method SHELXL-97
_audit_update_record
;
2014-10-18 deposited with the CCDC.
2015-03-03 downloaded from the CCDC.
;
_cell_angle_alpha 94.787(2)
_cell_angle_beta 90.019(2)
_cell_angle_gamma 108.440(2)
_cell_formula_units_Z 1
_cell_length_a 9.5160(8)
_cell_length_b 10.9133(9)
_cell_length_c 12.1129(10)
_cell_measurement_reflns_used 1104
_cell_measurement_temperature 298(2)
_cell_measurement_theta_max 19.10
_cell_measurement_theta_min 2.48
_cell_volume 1188.71(17)
_computing_cell_refinement 'Bruker SAINT'
_computing_data_collection 'Bruker APEX2'
_computing_data_reduction 'Bruker SAINT'
_computing_molecular_graphics 'Bruker SHELXTL'
_computing_publication_material 'Bruker SHELXTL'
_computing_structure_refinement 'SHELXL-97 (Sheldrick, 2008)'
_computing_structure_solution 'SHELXS-97 (Sheldrick, 2008)'
_diffrn_ambient_temperature 298(2)
_diffrn_measured_fraction_theta_full 0.991
_diffrn_measured_fraction_theta_max 0.991
_diffrn_measurement_device_type 'Bruker APEX-II CCD'
_diffrn_measurement_method '\f and \w scans'
_diffrn_radiation_monochromator graphite
_diffrn_radiation_source 'fine-focus sealed tube'
_diffrn_radiation_type MoK\a
_diffrn_radiation_wavelength 0.71073
_diffrn_reflns_av_R_equivalents 0.0295
_diffrn_reflns_av_sigmaI/netI 0.0728
_diffrn_reflns_limit_h_max 11
_diffrn_reflns_limit_h_min -11
_diffrn_reflns_limit_k_max 9
_diffrn_reflns_limit_k_min -13
_diffrn_reflns_limit_l_max 14
_diffrn_reflns_limit_l_min -14
_diffrn_reflns_number 6207
_diffrn_reflns_theta_full 25.25
_diffrn_reflns_theta_max 25.25
_diffrn_reflns_theta_min 1.69
_exptl_absorpt_coefficient_mu 1.067
_exptl_absorpt_correction_T_max 0.8917
_exptl_absorpt_correction_T_min 0.7914
_exptl_absorpt_correction_type multi-scan
_exptl_absorpt_process_details 'SADABS (Sheldrick, 1996)'
_exptl_crystal_colour 'pale yellow'
_exptl_crystal_density_diffrn 1.635
_exptl_crystal_density_method 'not measured'
_exptl_crystal_description block
_exptl_crystal_F_000 588
_exptl_crystal_size_max 0.23
_exptl_crystal_size_mid 0.17
_exptl_crystal_size_min 0.11
_refine_diff_density_max 0.508
_refine_diff_density_min -0.503
_refine_diff_density_rms 0.101
_refine_ls_extinction_method none
_refine_ls_goodness_of_fit_ref 1.080
_refine_ls_hydrogen_treatment constr
_refine_ls_matrix_type full
_refine_ls_number_parameters 318
_refine_ls_number_reflns 4272
_refine_ls_number_restraints 0
_refine_ls_restrained_S_all 1.080
_refine_ls_R_factor_all 0.0853
_refine_ls_R_factor_gt 0.0552
_refine_ls_shift/su_max 0.001
_refine_ls_shift/su_mean 0.000
_refine_ls_structure_factor_coef Fsqd
_refine_ls_weighting_details 'calc w=1/[\s^2^(Fo^2^)+(0.0627P)^2^+0.0000P] where P=(Fo^2^+2Fc^2^)/3'
_refine_ls_weighting_scheme calc
_refine_ls_wR_factor_gt 0.1253
_refine_ls_wR_factor_ref 0.1445
_reflns_number_gt 2956
_reflns_number_total 4272
_reflns_threshold_expression >2sigma(I)
_cod_data_source_file c4ra16198j2.cif
_cod_data_source_block o
_cod_depositor_comments
;
The following automatic conversions were performed:

'_symmetry_cell_setting' value 'Triclinic' changed to 'triclinic'
according to
/usr/data/users/saulius/crontab/automatic-downloads/rss-feeds/RSC/lib/dictionaries/cif_core.dic
dictionary named 'cif_core.dic' version 2.4.2 from 2011-04-26.

Automatic conversion script
Id: cif_fix_values 3086 2015-02-26 13:12:21Z robertas 
;
_cod_original_sg_symbol_H-M P-1
_cod_database_code 7219745

loop_
_symmetry_equiv_pos_as_xyz
'x, y, z'
'-x, -y, -z'

loop_
_atom_site_label
_atom_site_type_symbol
_atom_site_fract_x
_atom_site_fract_y
_atom_site_fract_z
_atom_site_U_iso_or_equiv
_atom_site_adp_type
_atom_site_occupancy
_atom_site_symmetry_multiplicity
_atom_site_calc_flag
_atom_site_refinement_flags
Cd1 Cd 0.50559(5) 1.06451(5) 0.72058(4) 0.0511(2) Uani 1 1 d .
Cl1 Cl 0.4998(2) 1.19343(19) 0.89511(14) 0.0675(5) Uani 1 1 d .
O1 O -0.0942(6) 0.7404(6) 0.4915(5) 0.096(2) Uani 1 1 d .
O2 O 0.612(2) 0.5597(12) 0.8504(15) 0.259(7) Uani 1 1 d .
H2A H 0.5497 0.5106 0.8063 0.389 Uiso 1 1 calc R
N1 N 0.3004(6) 0.8519(5) 0.7516(4) 0.0548(14) Uani 1 1 d .
N2 N 0.3385(5) 1.0032(5) 0.5889(4) 0.0400(12) Uani 1 1 d .
N3 N 0.5576(6) 1.2252(5) 0.5862(4) 0.0501(13) Uani 1 1 d .
N4 N 0.3152(5) 1.0173(5) 0.2320(4) 0.0451(13) Uani 1 1 d .
N5 N 0.0961(7) 0.7491(6) 0.2472(5) 0.0740(18) Uani 1 1 d .
H5 H 0.1827 0.7661 0.2775 0.089 Uiso 1 1 calc R
N6 N 0.1505(7) 0.8864(6) 0.4736(5) 0.0673(17) Uani 1 1 d .
C1 C 0.2924(9) 0.7766(8) 0.8365(6) 0.070(2) Uani 1 1 d .
H1 H 0.3615 0.8070 0.8949 0.084 Uiso 1 1 calc R
C2 C 0.1867(10) 0.6574(8) 0.8400(7) 0.077(2) Uani 1 1 d .
H2 H 0.1851 0.6080 0.8992 0.092 Uiso 1 1 calc R
C3 C 0.0860(11) 0.6136(8) 0.7565(8) 0.084(3) Uani 1 1 d .
H3 H 0.0127 0.5337 0.7579 0.101 Uiso 1 1 calc R
C4 C 0.0915(8) 0.6877(7) 0.6685(6) 0.067(2) Uani 1 1 d .
H4 H 0.0223 0.6573 0.6102 0.081 Uiso 1 1 calc R
C5 C 0.2009(7) 0.8079(6) 0.6672(5) 0.0489(16) Uani 1 1 d .
C6 C 0.2221(7) 0.8958(6) 0.5790(5) 0.0419(14) Uani 1 1 d .
C7 C 0.3473(7) 1.0667(6) 0.4966(5) 0.0443(15) Uani 1 1 d .
C8 C 0.4620(7) 1.1938(6) 0.4985(5) 0.0439(15) Uani 1 1 d .
C9 C 0.4751(8) 1.2790(7) 0.4173(5) 0.0553(17) Uani 1 1 d .
H9 H 0.4102 1.2564 0.3561 0.066 Uiso 1 1 calc R
C10 C 0.5867(9) 1.3994(7) 0.4284(6) 0.063(2) Uani 1 1 d .
H10 H 0.5963 1.4583 0.3754 0.076 Uiso 1 1 calc R
C11 C 0.6804(8) 1.4281(7) 0.5177(7) 0.065(2) Uani 1 1 d .
H11 H 0.7560 1.5072 0.5262 0.079 Uiso 1 1 calc R
C12 C 0.6644(8) 1.3410(7) 0.5955(6) 0.0575(18) Uani 1 1 d .
H12 H 0.7294 1.3627 0.6566 0.069 Uiso 1 1 calc R
C13 C 0.2978(8) 1.0432(7) 0.1282(5) 0.0562(18) Uani 1 1 d .
H13 H 0.3693 1.0383 0.0772 0.067 Uiso 1 1 calc R
C14 C 0.1773(8) 1.0773(8) 0.0930(6) 0.065(2) Uani 1 1 d .
H14 H 0.1676 1.0924 0.0194 0.078 Uiso 1 1 calc R
C15 C 0.0739(9) 1.0882(8) 0.1670(6) 0.070(2) Uani 1 1 d .
H15 H -0.0072 1.1118 0.1456 0.084 Uiso 1 1 calc R
C16 C 0.0927(8) 1.0630(7) 0.2761(6) 0.0582(19) Uani 1 1 d .
H16 H 0.0238 1.0704 0.3285 0.070 Uiso 1 1 calc R
C17 C 0.2134(7) 1.0269(6) 0.3069(5) 0.0451(15) Uani 1 1 d .
C18 C 0.2362(7) 0.9961(6) 0.4211(5) 0.0438(15) Uani 1 1 d .
C19 C 0.0077(9) 0.7916(8) 0.4290(6) 0.069(2) Uani 1 1 d .
C20 C -0.0204(9) 0.7571(8) 0.3077(7) 0.069(2) Uani 1 1 d .
C21 C -0.1622(9) 0.7284(9) 0.2642(8) 0.087(3) Uani 1 1 d .
H21 H -0.2411 0.7321 0.3082 0.104 Uiso 1 1 calc R
C22 C -0.1809(11) 0.6927(10) 0.1473(8) 0.097(3) Uani 1 1 d .
H22 H -0.2737 0.6748 0.1133 0.117 Uiso 1 1 calc R
C23 C -0.0637(11) 0.6848(9) 0.0852(7) 0.087(3) Uani 1 1 d .
H23 H -0.0758 0.6605 0.0095 0.105 Uiso 1 1 calc R
C24 C 0.0724(11) 0.7134(8) 0.1374(7) 0.081(2) Uani 1 1 d .
H24 H 0.1522 0.7081 0.0952 0.098 Uiso 1 1 calc R
C25 C 0.6968(13) 0.4944(11) 0.8926(11) 0.137(5) Uani 1 1 d .
H25A H 0.7991 0.5375 0.8787 0.205 Uiso 1 1 calc R
H25B H 0.6679 0.4074 0.8578 0.205 Uiso 1 1 calc R
H25C H 0.6833 0.4920 0.9711 0.205 Uiso 1 1 calc R

loop_
_atom_site_aniso_label
_atom_site_aniso_U_11
_atom_site_aniso_U_22
_atom_site_aniso_U_33
_atom_site_aniso_U_23
_atom_site_aniso_U_13
_atom_site_aniso_U_12
Cd1 0.0521(3) 0.0655(4) 0.0394(3) 0.0044(2) -0.0052(2) 0.0239(3)
Cl1 0.0830(13) 0.0787(13) 0.0460(10) -0.0015(9) 0.0012(9) 0.0350(11)
O1 0.068(4) 0.125(5) 0.079(4) 0.024(4) 0.012(3) 0.005(4)
O2 0.33(2) 0.187(12) 0.267(18) 0.039(11) -0.070(14) 0.082(13)
N1 0.053(3) 0.059(4) 0.049(3) 0.016(3) 0.002(3) 0.011(3)
N2 0.041(3) 0.048(3) 0.034(3) 0.008(2) 0.005(2) 0.016(3)
N3 0.048(3) 0.059(4) 0.044(3) 0.003(3) 0.000(3) 0.019(3)
N4 0.042(3) 0.058(3) 0.038(3) 0.011(2) 0.004(2) 0.018(3)
N5 0.065(4) 0.087(5) 0.068(4) 0.004(4) -0.019(4) 0.023(4)
N6 0.057(4) 0.081(5) 0.061(4) 0.005(3) 0.001(3) 0.018(3)
C1 0.090(6) 0.075(6) 0.050(4) 0.017(4) 0.000(4) 0.028(5)
C2 0.107(7) 0.064(5) 0.058(5) 0.027(4) 0.009(5) 0.019(5)
C3 0.096(7) 0.059(5) 0.091(7) 0.033(5) 0.007(6) 0.008(5)
C4 0.062(5) 0.064(5) 0.066(5) 0.011(4) -0.003(4) 0.005(4)
C5 0.048(4) 0.054(4) 0.045(4) 0.003(3) 0.005(3) 0.019(3)
C6 0.041(4) 0.052(4) 0.034(3) 0.003(3) 0.002(3) 0.017(3)
C7 0.045(4) 0.054(4) 0.036(3) 0.005(3) 0.005(3) 0.017(3)
C8 0.045(4) 0.047(4) 0.041(4) 0.001(3) 0.000(3) 0.018(3)
C9 0.061(4) 0.058(4) 0.049(4) 0.010(3) -0.003(3) 0.020(4)
C10 0.079(5) 0.045(4) 0.066(5) 0.019(4) 0.008(4) 0.018(4)
C11 0.057(5) 0.055(5) 0.077(5) 0.003(4) -0.005(4) 0.008(4)
C12 0.048(4) 0.058(5) 0.060(4) 0.005(4) -0.012(3) 0.008(4)
C13 0.059(4) 0.073(5) 0.040(4) 0.010(3) 0.005(3) 0.025(4)
C14 0.073(5) 0.091(6) 0.040(4) 0.015(4) -0.004(4) 0.037(5)
C15 0.068(5) 0.105(7) 0.054(5) 0.013(4) -0.007(4) 0.049(5)
C16 0.058(4) 0.078(5) 0.050(4) 0.007(4) 0.003(3) 0.037(4)
C17 0.038(3) 0.052(4) 0.041(4) 0.005(3) -0.003(3) 0.009(3)
C18 0.045(4) 0.052(4) 0.037(3) 0.011(3) 0.008(3) 0.016(3)
C19 0.054(5) 0.089(6) 0.063(5) 0.004(4) 0.003(4) 0.020(4)
C20 0.063(5) 0.077(6) 0.065(5) 0.007(4) 0.002(4) 0.020(4)
C21 0.057(5) 0.100(7) 0.096(7) 0.000(5) -0.028(5) 0.017(5)
C22 0.079(7) 0.127(8) 0.083(7) 0.010(6) -0.034(5) 0.028(6)
C23 0.084(7) 0.109(7) 0.067(6) 0.001(5) -0.016(5) 0.030(6)
C24 0.097(7) 0.083(6) 0.062(5) 0.004(5) -0.003(5) 0.027(5)
C25 0.118(9) 0.100(8) 0.163(12) 0.012(8) -0.072(8) -0.007(7)

loop_
_atom_type_symbol
_atom_type_description
_atom_type_scat_dispersion_real
_atom_type_scat_dispersion_imag
_atom_type_scat_source
C C 0.0033 0.0016 'International Tables Vol C Tables 4.2.6.8 and 6.1.1.4'
H H 0.0000 0.0000 'International Tables Vol C Tables 4.2.6.8 and 6.1.1.4'
Cd Cd -0.8075 1.2024 'International Tables Vol C Tables 4.2.6.8 and 6.1.1.4'
Cl Cl 0.1484 0.1585 'International Tables Vol C Tables 4.2.6.8 and 6.1.1.4'
N N 0.0061 0.0033 'International Tables Vol C Tables 4.2.6.8 and 6.1.1.4'
O O 0.0106 0.0060 'International Tables Vol C Tables 4.2.6.8 and 6.1.1.4'

loop_
_geom_angle_atom_site_label_1
_geom_angle_atom_site_label_2
_geom_angle_atom_site_label_3
_geom_angle
_geom_angle_site_symmetry_1
_geom_angle_site_symmetry_3
N2 Cd1 N4 131.11(18) . 2_676
N2 Cd1 N3 70.35(18) . .
N4 Cd1 N3 119.14(18) 2_676 .
N2 Cd1 Cl1 127.53(13) . .
N4 Cd1 Cl1 98.56(14) 2_676 .
N3 Cd1 Cl1 102.71(13) . .
N2 Cd1 N1 66.81(17) . .
N4 Cd1 N1 92.00(18) 2_676 .
N3 Cd1 N1 137.05(18) . .
Cl1 Cd1 N1 100.68(13) . .
C25 O2 H2A 109.5 . .
C5 N1 C1 118.6(6) . .
C5 N1 Cd1 114.0(4) . .
C1 N1 Cd1 127.1(5) . .
C6 N2 C7 109.5(5) . .
C6 N2 Cd1 127.5(4) . .
C7 N2 Cd1 122.8(4) . .
C12 N3 C8 119.3(6) . .
C12 N3 Cd1 126.3(4) . .
C8 N3 Cd1 114.3(4) . .
C13 N4 C17 118.8(5) . .
C13 N4 Cd1 121.3(4) . 2_676
C17 N4 Cd1 119.4(4) . 2_676
C20 N5 C24 117.9(7) . .
C20 N5 H5 121.1 . .
C24 N5 H5 121.1 . .
C18 N6 C6 105.5(6) . .
C18 N6 C19 125.3(6) . .
C6 N6 C19 129.0(6) . .
N1 C1 C2 122.8(8) . .
N1 C1 H1 118.6 . .
C2 C1 H1 118.6 . .
C3 C2 C1 118.9(7) . .
C3 C2 H2 120.6 . .
C1 C2 H2 120.6 . .
C2 C3 C4 119.7(8) . .
C2 C3 H3 120.1 . .
C4 C3 H3 120.1 . .
C3 C4 C5 120.0(7) . .
C3 C4 H4 120.0 . .
C5 C4 H4 120.0 . .
N1 C5 C4 120.0(6) . .
N1 C5 C6 113.9(6) . .
C4 C5 C6 126.1(6) . .
N2 C6 N6 108.8(5) . .
N2 C6 C5 117.6(5) . .
N6 C6 C5 133.2(6) . .
N2 C7 C18 109.8(5) . .
N2 C7 C8 116.4(5) . .
C18 C7 C8 133.8(6) . .
N3 C8 C9 120.5(6) . .
N3 C8 C7 115.4(5) . .
C9 C8 C7 124.1(6) . .
C8 C9 C10 119.4(7) . .
C8 C9 H9 120.3 . .
C10 C9 H9 120.3 . .
C11 C10 C9 118.6(6) . .
C11 C10 H10 120.7 . .
C9 C10 H10 120.7 . .
C10 C11 C12 120.2(7) . .
C10 C11 H11 119.9 . .
C12 C11 H11 119.9 . .
N3 C12 C11 122.0(7) . .
N3 C12 H12 119.0 . .
C11 C12 H12 119.0 . .
N4 C13 C14 122.8(6) . .
N4 C13 H13 118.6 . .
C14 C13 H13 118.6 . .
C15 C14 C13 119.4(6) . .
C15 C14 H14 120.3 . .
C13 C14 H14 120.3 . .
C14 C15 C16 118.1(6) . .
C14 C15 H15 121.0 . .
C16 C15 H15 121.0 . .
C17 C16 C15 120.4(6) . .
C17 C16 H16 119.8 . .
C15 C16 H16 119.8 . .
N4 C17 C16 120.5(6) . .
N4 C17 C18 117.1(5) . .
C16 C17 C18 122.4(6) . .
C7 C18 N6 106.4(5) . .
C7 C18 C17 126.9(6) . .
N6 C18 C17 126.7(6) . .
O1 C19 C20 117.2(7) . .
O1 C19 N6 121.4(7) . .
C20 C19 N6 121.3(7) . .
N5 C20 C21 123.7(8) . .
N5 C20 C19 116.7(7) . .
C21 C20 C19 119.5(8) . .
C20 C21 C22 116.2(9) . .
C20 C21 H21 121.9 . .
C22 C21 H21 121.9 . .
C23 C22 C21 120.6(8) . .
C23 C22 H22 119.7 . .
C21 C22 H22 119.7 . .
C22 C23 C24 118.3(8) . .
C22 C23 H23 120.8 . .
C24 C23 H23 120.8 . .
N5 C24 C23 123.3(9) . .
N5 C24 H24 118.4 . .
C23 C24 H24 118.4 . .
O2 C25 H25A 109.5 . .
O2 C25 H25B 109.5 . .
H25A C25 H25B 109.5 . .
O2 C25 H25C 109.5 . .
H25A C25 H25C 109.5 . .
H25B C25 H25C 109.5 . .

loop_
_geom_bond_atom_site_label_1
_geom_bond_atom_site_label_2
_geom_bond_distance
_geom_bond_site_symmetry_2
Cd1 N2 2.160(5) .
Cd1 N4 2.255(5) 2_676
Cd1 N3 2.428(5) .
Cd1 Cl1 2.4504(18) .
Cd1 N1 2.572(5) .
O1 C19 1.247(9) .
O2 C25 1.361(15) .
O2 H2A 0.8200 .
N1 C5 1.343(8) .
N1 C1 1.357(8) .
N2 C6 1.330(8) .
N2 C7 1.352(7) .
N3 C12 1.345(8) .
N3 C8 1.348(7) .
N4 C13 1.334(7) .
N4 C17 1.349(7) .
N4 Cd1 2.255(5) 2_676
N5 C20 1.351(9) .
N5 C24 1.352(9) .
N5 H5 0.8600 .
N6 C18 1.418(8) .
N6 C6 1.427(8) .
N6 C19 1.492(10) .
C1 C2 1.373(11) .
C1 H1 0.9300 .
C2 C3 1.341(11) .
C2 H2 0.9300 .
C3 C4 1.382(10) .
C3 H3 0.9300 .
C4 C5 1.395(9) .
C4 H4 0.9300 .
C5 C6 1.466(8) .
C7 C18 1.384(8) .
C7 C8 1.468(9) .
C8 C9 1.388(8) .
C9 C10 1.400(10) .
C9 H9 0.9300 .
C10 C11 1.353(10) .
C10 H10 0.9300 .
C11 C12 1.368(10) .
C11 H11 0.9300 .
C12 H12 0.9300 .
C13 C14 1.389(9) .
C13 H13 0.9300 .
C14 C15 1.358(10) .
C14 H14 0.9300 .
C15 C16 1.394(9) .
C15 H15 0.9300 .
C16 C17 1.387(9) .
C16 H16 0.9300 .
C17 C18 1.483(8) .
C19 C20 1.488(10) .
C20 C21 1.379(11) .
C21 C22 1.433(12) .
C21 H21 0.9300 .
C22 C23 1.367(12) .
C22 H22 0.9300 .
C23 C24 1.373(11) .
C23 H23 0.9300 .
C24 H24 0.9300 .
C25 H25A 0.9600 .
C25 H25B 0.9600 .
C25 H25C 0.9600 .

loop_
_geom_torsion_atom_site_label_1
_geom_torsion_atom_site_label_2
_geom_torsion_atom_site_label_3
_geom_torsion_atom_site_label_4
_geom_torsion
_geom_torsion_site_symmetry_1
N2 Cd1 N1 C5 4.1(4) .
N4 Cd1 N1 C5 -130.4(4) 2_676
N3 Cd1 N1 C5 8.4(6) .
Cl1 Cd1 N1 C5 130.5(4) .
N2 Cd1 N1 C1 177.1(6) .
N4 Cd1 N1 C1 42.6(6) 2_676
N3 Cd1 N1 C1 -178.6(5) .
Cl1 Cd1 N1 C1 -56.5(6) .
N4 Cd1 N2 C6 68.5(5) 2_676
N3 Cd1 N2 C6 -179.5(5) .
Cl1 Cd1 N2 C6 -88.3(5) .
N1 Cd1 N2 C6 -2.6(5) .
N4 Cd1 N2 C7 -104.9(5) 2_676
N3 Cd1 N2 C7 7.1(4) .
Cl1 Cd1 N2 C7 98.2(4) .
N1 Cd1 N2 C7 -176.1(5) .
N2 Cd1 N3 C12 174.0(6) .
N4 Cd1 N3 C12 -59.2(6) 2_676
Cl1 Cd1 N3 C12 48.3(5) .
N1 Cd1 N3 C12 169.7(5) .
N2 Cd1 N3 C8 -2.1(4) .
N4 Cd1 N3 C8 124.8(4) 2_676
Cl1 Cd1 N3 C8 -127.7(4) .
N1 Cd1 N3 C8 -6.3(5) .
C5 N1 C1 C2 -0.2(11) .
Cd1 N1 C1 C2 -172.8(6) .
N1 C1 C2 C3 -0.6(13) .
C1 C2 C3 C4 0.9(14) .
C2 C3 C4 C5 -0.5(13) .
C1 N1 C5 C4 0.6(10) .
Cd1 N1 C5 C4 174.2(5) .
C1 N1 C5 C6 -178.6(6) .
Cd1 N1 C5 C6 -5.0(7) .
C3 C4 C5 N1 -0.3(11) .
C3 C4 C5 C6 178.8(7) .
C7 N2 C6 N6 0.8(7) .
Cd1 N2 C6 N6 -173.4(4) .
C7 N2 C6 C5 175.1(5) .
Cd1 N2 C6 C5 0.9(8) .
C18 N6 C6 N2 1.1(7) .
C19 N6 C6 N2 -173.0(6) .
C18 N6 C6 C5 -172.0(6) .
C19 N6 C6 C5 13.9(12) .
N1 C5 C6 N2 3.3(8) .
C4 C5 C6 N2 -175.9(6) .
N1 C5 C6 N6 175.9(6) .
C4 C5 C6 N6 -3.3(11) .
C6 N2 C7 C18 -2.5(7) .
Cd1 N2 C7 C18 172.1(4) .
C6 N2 C7 C8 174.5(5) .
Cd1 N2 C7 C8 -11.0(7) .
C12 N3 C8 C9 1.2(9) .
Cd1 N3 C8 C9 177.5(5) .
C12 N3 C8 C7 -178.7(6) .
Cd1 N3 C8 C7 -2.4(6) .
N2 C7 C8 N3 8.2(8) .
C18 C7 C8 N3 -175.8(6) .
N2 C7 C8 C9 -171.7(6) .
C18 C7 C8 C9 4.3(11) .
N3 C8 C9 C10 -1.3(10) .
C7 C8 C9 C10 178.6(6) .
C8 C9 C10 C11 1.0(11) .
C9 C10 C11 C12 -0.6(11) .
C8 N3 C12 C11 -0.8(10) .
Cd1 N3 C12 C11 -176.6(5) .
C10 C11 C12 N3 0.5(11) .
C17 N4 C13 C14 -1.4(10) .
Cd1 N4 C13 C14 171.2(6) 2_676
N4 C13 C14 C15 1.7(12) .
C13 C14 C15 C16 -0.7(12) .
C14 C15 C16 C17 -0.5(12) .
C13 N4 C17 C16 0.1(10) .
Cd1 N4 C17 C16 -172.7(5) 2_676
C13 N4 C17 C18 179.4(6) .
Cd1 N4 C17 C18 6.7(8) 2_676
C15 C16 C17 N4 0.8(11) .
C15 C16 C17 C18 -178.5(7) .
N2 C7 C18 N6 3.1(7) .
C8 C7 C18 N6 -173.1(6) .
N2 C7 C18 C17 -175.4(6) .
C8 C7 C18 C17 8.4(11) .
C6 N6 C18 C7 -2.5(7) .
C19 N6 C18 C7 171.9(6) .
C6 N6 C18 C17 176.0(6) .
C19 N6 C18 C17 -9.6(10) .
N4 C17 C18 C7 68.3(9) .
C16 C17 C18 C7 -112.3(8) .
N4 C17 C18 N6 -109.9(7) .
C16 C17 C18 N6 69.4(9) .
C18 N6 C19 O1 -144.5(8) .
C6 N6 C19 O1 28.6(12) .
C18 N6 C19 C20 33.8(11) .
C6 N6 C19 C20 -153.1(7) .
C24 N5 C20 C21 1.3(12) .
C24 N5 C20 C19 177.7(7) .
O1 C19 C20 N5 -145.0(8) .
N6 C19 C20 N5 36.7(11) .
O1 C19 C20 C21 31.6(12) .
N6 C19 C20 C21 -146.8(8) .
N5 C20 C21 C22 -2.1(13) .
C19 C20 C21 C22 -178.4(8) .
C20 C21 C22 C23 1.8(14) .
C21 C22 C23 C24 -0.8(15) .
C20 N5 C24 C23 -0.2(13) .
C22 C23 C24 N5 0.0(14) .
